data_1100078
loop_
_publ_author_name
'Elerman, Y'
'Bats, J W'
'Fuess, H'

_publ_section_title
;
Deformation Density in Complex Anions. IV. Magnesium Thiosulfate
Hexahydrate, Mg S~2~ O~3~ * 6H2 O
;
_journal_name_full 'Acta Crystallographica C (39,1983-)'
_journal_page_first 515
_journal_page_last 518
_journal_volume 39
_journal_year 1983
_chemical_formula_structural 'Mg S2 O3 (H2 O)6'
_chemical_formula_sum 'H12 Mg O9 S2'
_chemical_name_systematic 'Magnesium thiosulfate hexahydrate'
_space_group_IT_number 62
_symmetry_cell_setting orthorhombic
_symmetry_Int_Tables_number 62
_symmetry_space_group_name_Hall '-P 2ac 2n'
_symmetry_space_group_name_H-M 'P n m a'
_cell_angle_alpha 90
_cell_angle_beta 90
_cell_angle_gamma 90
_cell_formula_units_Z 4
_cell_length_a 9.324(2)
_cell_length_b 14.461(4)
_cell_length_c 6.862(1)
_cell_volume 925.2
_cod_database_code 1100078

loop_
_symmetry_equiv_pos_as_xyz
x,y,z
1/2+x,1/2-y,1/2-z
-x,1/2+y,-z
1/2-x,-y,1/2+z
-x,-y,-z
1/2-x,1/2+y,1/2+z
x,1/2-y,z
1/2+x,y,1/2-z

loop_
_atom_site_label
_atom_site_type_symbol
_atom_site_symmetry_multiplicity
_atom_site_Wyckoff_symbol
_atom_site_fract_x
_atom_site_fract_y
_atom_site_fract_z
_atom_site_occupancy
_atom_site_attached_hydrogens
_atom_site_calc_flag
Mg1 Mg2+ 4 a 0. 0. 0. 1. 0 d
S1 S6+ 4 c 0.04096(14) 0.25 0.43957(20) 1. 0 d
S2 S2- 4 c 0.21649(15) 0.25 0.61198(22) 1. 0 d
O1 O2- 8 d -0.04314(6) 0.16614(4) 0.47737(9) 1. 0 d
O2 O2- 4 c 0.09119(9) 0.25 0.23547(11) 1. 0 d
O3 O2- 8 d -0.15483(5) 0.08144(3) 0.14763(8) 1. 0 d
O4 O2- 8 d 0.12792(5) 0.11398(3) -0.03015(8) 1. 0 d
O5 O2- 8 d -0.09866(6) 0.02623(4) -0.25960(8) 1. 0 d
H1 H1+ 8 d 0.87919(14) 0.11058(9) 0.26887(17) 1. 0 d
H2 H1+ 8 d 0.80934(14) 0.13264(8) 0.06707(19) 1. 0 d
H3 H1+ 8 d 0.11983(15) 0.16151(8) 0.07098(19) 1. 0 d
H4 H1+ 8 d 0.15472(16) 0.14679(9) 0.85137(19) 1. 0 d
H5 H1+ 8 d 0.91993(15) 0.07736(9) 0.65198(19) 1. 0 d
H6 H1+ 8 d 0.81742(14) 0.99294(9) 0.69599(21) 1. 0 d

loop_
_atom_type_symbol
_atom_type_oxidation_number
Mg2+ 2.000
S6+ 6.000
S2- -2.000
O2- -2.000
H1+ 1.000
